data_4023853
loop_
_publ_author_name
'Vincent Terrasson'
'Jos\'e G. Planas'
'Damien Prim'
'Clara Vi\~nas'
'Francesc Teixidor'
'Mark E. Light'
'Michael B. Hursthouse'

_publ_section_title
;
 Cooperative Effect of Carborane and Pyridine in the Reaction of
 Carboranyl Alcohols with Thionyl Chloride:
 Halogenation versus Oxidation
;
_journal_name_full 'Journal of Organic Chemistry'
_journal_page_first 9140
_journal_page_last 9143
_journal_paper_doi 10.1021/jo801672f
_journal_volume 73
_journal_year 2008
_chemical_compound_source 'Jose Giner Planas'
_chemical_formula_sum 'C10 H20 B10 O'
_chemical_formula_weight 264.36
_chemical_name_systematic
;
 ?
;
_space_group_IT_number 2
_symmetry_cell_setting triclinic
_symmetry_space_group_name_Hall '-P 1'
_symmetry_space_group_name_H-M 'P -1'
_atom_sites_solution_hydrogens geom
_atom_sites_solution_primary direct
_atom_sites_solution_secondary difmap
_audit_creation_method SHELXL-97
_cell_angle_alpha 102.9340(10)
_cell_angle_beta 104.7180(10)
_cell_angle_gamma 101.3360(10)
_cell_formula_units_Z 4
_cell_length_a 10.9455(2)
_cell_length_b 12.2976(2)
_cell_length_c 12.4850(2)
_cell_measurement_reflns_used 38870
_cell_measurement_temperature 120(2)
_cell_measurement_theta_max 27.48
_cell_measurement_theta_min 2.91
_cell_volume 1525.82(4)
_computing_cell_refinement 'DENZO (Otwinowski & Minor, 1997) & COLLECT (Hooft, R.W.W., 1998)'
_computing_data_collection 'COLLECT (Hooft, R.W.W., 1998)'
_computing_data_reduction 'DENZO (Otwinowski & Minor, 1997) & COLLECT (Hooft, R.W.W., 1998)'
_computing_molecular_graphics 'CAMERON (Watkin, et al., 1993)'
_computing_publication_material 'WINGX (Farrugia, 1998)'
_computing_structure_refinement 'SHELXL-97 (Sheldrick, 1997)'
_computing_structure_solution 'SHELXS-97 (Sheldrick, 1997)'
_diffrn_ambient_temperature 120(2)
_diffrn_detector_area_resol_mean 9.091
_diffrn_measured_fraction_theta_full 0.996
_diffrn_measured_fraction_theta_max 0.996
_diffrn_measurement_device_type 'Bruker-Nonius CCD camera on \k-goniostat'
_diffrn_measurement_method '\f & \w scans to fill the asymmetric unit'
_diffrn_radiation_monochromator '10cm confocal mirrors'
_diffrn_radiation_source 'Bruker Nonius FR591 Rotating Anode'
_diffrn_radiation_type MoK\a
_diffrn_radiation_wavelength 0.71073
_diffrn_reflns_av_R_equivalents 0.0355
_diffrn_reflns_av_sigmaI/netI 0.0336
_diffrn_reflns_limit_h_max 13
_diffrn_reflns_limit_h_min -13
_diffrn_reflns_limit_k_max 14
_diffrn_reflns_limit_k_min -14
_diffrn_reflns_limit_l_max 14
_diffrn_reflns_limit_l_min -14
_diffrn_reflns_number 24683
_diffrn_reflns_theta_full 25.02
_diffrn_reflns_theta_max 25.02
_diffrn_reflns_theta_min 3.00
_diffrn_standards_number 0
_exptl_absorpt_coefficient_mu 0.059
_exptl_absorpt_correction_T_max 0.9935
_exptl_absorpt_correction_T_min 0.9782
_exptl_absorpt_correction_type multi-scan
_exptl_absorpt_process_details
;
SADABS V2.10 (Sheldrick, G.M., 2003)
;
_exptl_crystal_colour Colourless
_exptl_crystal_density_diffrn 1.151
_exptl_crystal_density_method 'not measured'
_exptl_crystal_description Fragment
_exptl_crystal_F_000 552
_exptl_crystal_size_max 0.2
_exptl_crystal_size_mid 0.12
_exptl_crystal_size_min 0.11
_refine_diff_density_max 0.288
_refine_diff_density_min -0.301
_refine_diff_density_rms 0.049
_refine_ls_extinction_method none
_refine_ls_goodness_of_fit_ref 1.041
_refine_ls_hydrogen_treatment constr
_refine_ls_matrix_type full
_refine_ls_number_parameters 383
_refine_ls_number_reflns 5372
_refine_ls_number_restraints 0
_refine_ls_restrained_S_all 1.041
_refine_ls_R_factor_all 0.0672
_refine_ls_R_factor_gt 0.0583
_refine_ls_shift/su_max 0.001
_refine_ls_shift/su_mean 0.000
_refine_ls_structure_factor_coef Fsqd
_refine_ls_weighting_details 'calc w=1/[\s^2^(Fo^2^)+(0.0599P)^2^+1.6049P] where P=(Fo^2^+2Fc^2^)/3'
_refine_ls_weighting_scheme calc
_refine_ls_wR_factor_gt 0.1404
_refine_ls_wR_factor_ref 0.1472
_reflns_number_gt 4672
_reflns_number_total 5372
_reflns_threshold_expression >2sigma(I)
_cod_data_source_file jo801672f_si_002.cif
_cod_data_source_block 2007acc0883
_cod_depositor_comments
;
The following automatic conversions were performed:
'_symmetry_cell_setting' value 'Triclinic' changed to 'triclinic'
according to '/home/saulius/struct/CIF-dictionaries/cif_core.dic'
dictionary named 'cif_core.dic' version 2.4.1 from 2010-06-29.

Automatic conversion script
Id: cif_fix_enum 1527 2010-12-29 10:47:43Z saulius 
;
_cod_database_code 4023853

loop_
_symmetry_equiv_pos_as_xyz
'x, y, z'
'-x, -y, -z'

loop_
_atom_site_label
_atom_site_type_symbol
_atom_site_fract_x
_atom_site_fract_y
_atom_site_fract_z
_atom_site_U_iso_or_equiv
_atom_site_adp_type
_atom_site_occupancy
_atom_site_symmetry_multiplicity
_atom_site_calc_flag
_atom_site_refinement_flags
_atom_site_disorder_assembly
_atom_site_disorder_group
O101 O 1.00378(13) 0.88412(12) 0.58551(12) 0.0214(3) Uani 1 1 d . . .
H101 H 0.9369 0.8921 0.5404 0.032 Uiso 1 1 calc R . .
C101 C 1.08889(18) 0.78329(16) 0.72013(16) 0.0158(4) Uani 1 1 d . . .
C102 C 1.15935(19) 0.69549(16) 0.64917(16) 0.0176(4) Uani 1 1 d . . .
C103 C 1.1050(2) 0.65065(18) 0.51861(17) 0.0239(4) Uani 1 1 d . . .
H10A H 1.0123 0.6082 0.4959 0.036 Uiso 1 1 calc R . .
H10B H 1.1542 0.5987 0.4897 0.036 Uiso 1 1 calc R . .
H10C H 1.1131 0.7160 0.4857 0.036 Uiso 1 1 calc R . .
C104 C 0.96463(18) 0.80559(16) 0.64672(16) 0.0176(4) Uani 1 1 d . . .
H104 H 0.9105 0.7305 0.5883 0.021 Uiso 1 1 calc R . .
C105 C 0.88136(18) 0.84799(17) 0.71835(16) 0.0185(4) Uani 1 1 d . . .
C106 C 0.90936(19) 0.96453(17) 0.77784(18) 0.0233(4) Uani 1 1 d . . .
H106 H 0.9800 1.0192 0.7720 0.028 Uiso 1 1 calc R . .
C107 C 0.8345(2) 1.00093(18) 0.84553(19) 0.0267(5) Uani 1 1 d . . .
H107 H 0.8548 1.0804 0.8870 0.032 Uiso 1 1 calc R . .
C108 C 0.7299(2) 0.92160(19) 0.85298(18) 0.0266(5) Uani 1 1 d . . .
H108 H 0.6789 0.9467 0.8999 0.032 Uiso 1 1 calc R . .
C109 C 0.69999(19) 0.80602(18) 0.79193(18) 0.0234(4) Uani 1 1 d . . .
H109 H 0.6277 0.7519 0.7962 0.028 Uiso 1 1 calc R . .
C110 C 0.77532(19) 0.76908(17) 0.72463(17) 0.0212(4) Uani 1 1 d . . .
H110 H 0.7544 0.6897 0.6827 0.025 Uiso 1 1 calc R . .
B103 B 1.0678(2) 0.64334(19) 0.73015(19) 0.0199(5) Uani 1 1 d . . .
H103 H 0.9655 0.5711 0.6902 0.024 Uiso 1 1 calc R . .
B104 B 1.0991(2) 0.76207(19) 0.85356(18) 0.0191(5) Uani 1 1 d . . .
H10D H 1.0194 0.7729 0.9018 0.023 Uiso 1 1 calc R . .
B105 B 1.2038(2) 0.88405(19) 0.83809(19) 0.0187(5) Uani 1 1 d . . .
H105 H 1.1969 0.9799 0.8750 0.022 Uiso 1 1 calc R . .
B106 B 1.2395(2) 0.84025(19) 0.70675(19) 0.0184(5) Uani 1 1 d . . .
H10E H 1.2572 0.9048 0.6505 0.022 Uiso 1 1 calc R . .
B107 B 1.2187(2) 0.6102(2) 0.7295(2) 0.0225(5) Uani 1 1 d . . .
H10F H 1.2227 0.5140 0.6897 0.027 Uiso 1 1 calc R . .
B108 B 1.1839(2) 0.6530(2) 0.8618(2) 0.0224(5) Uani 1 1 d . . .
H10G H 1.1645 0.5870 0.9163 0.027 Uiso 1 1 calc R . .
B109 B 1.2687(2) 0.8026(2) 0.92912(19) 0.0213(5) Uani 1 1 d . . .
H10H H 1.3094 0.8418 1.0316 0.026 Uiso 1 1 calc R . .
B110 B 1.3551(2) 0.8518(2) 0.8384(2) 0.0213(5) Uani 1 1 d . . .
H11A H 1.4561 0.9257 0.8769 0.026 Uiso 1 1 calc R . .
B111 B 1.3247(2) 0.7322(2) 0.7156(2) 0.0217(5) Uani 1 1 d . . .
H111 H 1.4034 0.7212 0.6662 0.026 Uiso 1 1 calc R . .
B112 B 1.3437(2) 0.7088(2) 0.8532(2) 0.0222(5) Uani 1 1 d . . .
H112 H 1.4367 0.6822 0.9019 0.027 Uiso 1 1 calc R . .
O202 O 0.81049(13) 0.91784(12) 0.40928(11) 0.0209(3) Uani 1 1 d . . .
H202 H 0.8622 0.9756 0.4046 0.031 Uiso 1 1 calc R . .
C201 C 0.61403(18) 0.76160(16) 0.30631(16) 0.0179(4) Uani 1 1 d . . .
C202 C 0.48284(19) 0.80957(17) 0.31593(18) 0.0209(4) Uani 1 1 d . . .
C203 C 0.4873(2) 0.93418(18) 0.3196(2) 0.0291(5) Uani 1 1 d . . .
H20A H 0.5638 0.9858 0.3830 0.044 Uiso 1 1 calc R . .
H20B H 0.4072 0.9509 0.3319 0.044 Uiso 1 1 calc R . .
H20C H 0.4939 0.9465 0.2461 0.044 Uiso 1 1 calc R . .
C204 C 0.72998(18) 0.84830(16) 0.29572(16) 0.0189(4) Uani 1 1 d . . .
H204 H 0.6932 0.9006 0.2534 0.023 Uiso 1 1 calc R . .
C205 C 0.80753(19) 0.78895(16) 0.22762(17) 0.0201(4) Uani 1 1 d . . .
C206 C 0.9082(2) 0.74660(18) 0.28154(18) 0.0252(5) Uani 1 1 d . . .
H206 H 0.9289 0.7550 0.3621 0.030 Uiso 1 1 calc R . .
C207 C 0.9779(2) 0.6925(2) 0.21893(19) 0.0298(5) Uani 1 1 d . . .
H207 H 1.0461 0.6637 0.2564 0.036 Uiso 1 1 calc R . .
C208 C 0.9487(2) 0.68029(19) 0.1015(2) 0.0288(5) Uani 1 1 d . . .
H208 H 0.9966 0.6431 0.0584 0.035 Uiso 1 1 calc R . .
C209 C 0.8494(2) 0.72253(18) 0.04724(18) 0.0267(5) Uani 1 1 d . . .
H209 H 0.8293 0.7144 -0.0333 0.032 Uiso 1 1 calc R . .
C210 C 0.7791(2) 0.77664(17) 0.10988(18) 0.0231(4) Uani 1 1 d . . .
H210 H 0.7111 0.8055 0.0721 0.028 Uiso 1 1 calc R . .
B201 B 0.3928(2) 0.5779(2) 0.1865(2) 0.0283(5) Uani 1 1 d . . .
H201 H 0.3273 0.5055 0.0989 0.034 Uiso 1 1 calc R . .
B203 B 0.5781(2) 0.7853(2) 0.4364(2) 0.0219(5) Uani 1 1 d . . .
H203 H 0.6434 0.8594 0.5228 0.026 Uiso 1 1 calc R . .
B204 B 0.6302(2) 0.66241(19) 0.38121(19) 0.0206(5) Uani 1 1 d . . .
H20D H 0.7330 0.6502 0.4300 0.025 Uiso 1 1 calc R . .
B205 B 0.5665(2) 0.6180(2) 0.2274(2) 0.0223(5) Uani 1 1 d . . .
H205 H 0.6243 0.5740 0.1689 0.027 Uiso 1 1 calc R . .
B206 B 0.4775(2) 0.7163(2) 0.1869(2) 0.0231(5) Uani 1 1 d . . .
H20E H 0.4737 0.7433 0.1005 0.028 Uiso 1 1 calc R . .
B207 B 0.4039(2) 0.7437(2) 0.3949(2) 0.0262(5) Uani 1 1 d . . .
H20F H 0.3461 0.7883 0.4529 0.031 Uiso 1 1 calc R . .
B208 B 0.4949(2) 0.6468(2) 0.4369(2) 0.0247(5) Uani 1 1 d . . .
H20G H 0.5017 0.6222 0.5248 0.030 Uiso 1 1 calc R . .
B209 B 0.4868(2) 0.5433(2) 0.3071(2) 0.0247(5) Uani 1 1 d . . .
H20H H 0.4874 0.4460 0.3043 0.030 Uiso 1 1 calc R . .
B211 B 0.3422(2) 0.7017(2) 0.2410(2) 0.0282(5) Uani 1 1 d . . .
H211 H 0.2417 0.7172 0.1914 0.034 Uiso 1 1 calc R . .
B212 B 0.3481(2) 0.5947(2) 0.3164(2) 0.0282(5) Uani 1 1 d . . .
H212 H 0.2513 0.5335 0.3202 0.034 Uiso 1 1 calc R . .

loop_
_atom_site_aniso_label
_atom_site_aniso_U_11
_atom_site_aniso_U_22
_atom_site_aniso_U_33
_atom_site_aniso_U_23
_atom_site_aniso_U_13
_atom_site_aniso_U_12
O101 0.0181(7) 0.0269(7) 0.0214(7) 0.0123(6) 0.0045(6) 0.0066(6)
C101 0.0148(9) 0.0157(9) 0.0169(9) 0.0035(7) 0.0058(7) 0.0043(7)
C102 0.0187(10) 0.0163(9) 0.0184(10) 0.0038(8) 0.0067(8) 0.0066(7)
C103 0.0277(11) 0.0265(11) 0.0175(10) 0.0036(8) 0.0077(8) 0.0097(9)
C104 0.0163(9) 0.0188(9) 0.0172(9) 0.0063(8) 0.0038(8) 0.0042(7)
C105 0.0147(9) 0.0232(10) 0.0174(9) 0.0071(8) 0.0019(7) 0.0072(8)
C106 0.0178(10) 0.0221(10) 0.0298(11) 0.0072(9) 0.0074(8) 0.0050(8)
C107 0.0228(11) 0.0231(11) 0.0320(12) 0.0022(9) 0.0086(9) 0.0081(9)
C108 0.0195(11) 0.0350(12) 0.0271(11) 0.0066(9) 0.0089(9) 0.0120(9)
C109 0.0134(9) 0.0302(11) 0.0255(11) 0.0102(9) 0.0045(8) 0.0031(8)
C110 0.0177(10) 0.0210(10) 0.0216(10) 0.0050(8) 0.0020(8) 0.0044(8)
B103 0.0230(12) 0.0162(10) 0.0213(11) 0.0067(9) 0.0080(9) 0.0038(9)
B104 0.0202(11) 0.0232(11) 0.0160(11) 0.0075(9) 0.0054(9) 0.0082(9)
B105 0.0171(11) 0.0195(11) 0.0157(10) 0.0019(9) 0.0015(8) 0.0048(9)
B106 0.0141(10) 0.0194(11) 0.0218(11) 0.0061(9) 0.0063(9) 0.0037(8)
B107 0.0258(12) 0.0219(11) 0.0217(11) 0.0062(9) 0.0062(9) 0.0120(9)
B108 0.0284(13) 0.0220(11) 0.0202(11) 0.0096(9) 0.0074(10) 0.0102(10)
B109 0.0232(12) 0.0236(11) 0.0176(11) 0.0052(9) 0.0047(9) 0.0105(9)
B110 0.0169(11) 0.0246(12) 0.0207(11) 0.0058(9) 0.0035(9) 0.0061(9)
B111 0.0184(11) 0.0277(12) 0.0207(11) 0.0070(9) 0.0057(9) 0.0105(9)
B112 0.0228(12) 0.0269(12) 0.0196(11) 0.0066(9) 0.0071(9) 0.0124(10)
O202 0.0190(7) 0.0204(7) 0.0199(7) 0.0060(6) 0.0031(6) 0.0016(6)
C201 0.0167(10) 0.0203(10) 0.0192(10) 0.0075(8) 0.0066(8) 0.0077(8)
C202 0.0163(10) 0.0240(10) 0.0277(11) 0.0113(9) 0.0098(8) 0.0086(8)
C203 0.0276(12) 0.0262(11) 0.0430(13) 0.0167(10) 0.0169(10) 0.0128(9)
C204 0.0179(10) 0.0198(10) 0.0183(10) 0.0075(8) 0.0032(8) 0.0043(8)
C205 0.0177(10) 0.0181(9) 0.0242(10) 0.0069(8) 0.0083(8) 0.0009(8)
C206 0.0239(11) 0.0318(11) 0.0230(11) 0.0109(9) 0.0088(9) 0.0091(9)
C207 0.0231(11) 0.0396(13) 0.0319(12) 0.0140(10) 0.0101(9) 0.0139(10)
C208 0.0272(12) 0.0304(12) 0.0332(12) 0.0084(10) 0.0165(10) 0.0091(9)
C209 0.0290(12) 0.0294(11) 0.0204(10) 0.0072(9) 0.0102(9) 0.0015(9)
C210 0.0209(10) 0.0232(10) 0.0254(11) 0.0100(8) 0.0061(8) 0.0044(8)
B201 0.0236(13) 0.0285(13) 0.0276(13) 0.0056(10) 0.0065(10) 0.0005(10)
B203 0.0250(12) 0.0244(12) 0.0200(11) 0.0090(9) 0.0099(9) 0.0087(9)
B204 0.0253(12) 0.0199(11) 0.0198(11) 0.0091(9) 0.0076(9) 0.0086(9)
B205 0.0232(12) 0.0190(11) 0.0227(12) 0.0045(9) 0.0070(9) 0.0031(9)
B206 0.0166(11) 0.0297(12) 0.0211(12) 0.0080(10) 0.0033(9) 0.0045(9)
B207 0.0259(12) 0.0270(12) 0.0321(13) 0.0131(10) 0.0152(10) 0.0079(10)
B208 0.0293(13) 0.0230(12) 0.0263(12) 0.0115(10) 0.0121(10) 0.0072(10)
B209 0.0284(13) 0.0193(11) 0.0282(13) 0.0087(10) 0.0120(10) 0.0038(10)
B211 0.0191(12) 0.0324(13) 0.0331(14) 0.0130(11) 0.0068(10) 0.0049(10)
B212 0.0247(13) 0.0261(12) 0.0345(14) 0.0095(11) 0.0133(11) 0.0025(10)

loop_
_atom_type_symbol
_atom_type_description
_atom_type_scat_dispersion_real
_atom_type_scat_dispersion_imag
_atom_type_scat_source
C C 0.0033 0.0016 'International Tables Vol C Tables 4.2.6.8 and 6.1.1.4'
H H 0.0000 0.0000 'International Tables Vol C Tables 4.2.6.8 and 6.1.1.4'
B B 0.0013 0.0007 'International Tables Vol C Tables 4.2.6.8 and 6.1.1.4'
O O 0.0106 0.0060 'International Tables Vol C Tables 4.2.6.8 and 6.1.1.4'

loop_
_geom_angle_atom_site_label_1
_geom_angle_atom_site_label_2
_geom_angle_atom_site_label_3
_geom_angle
_geom_angle_site_symmetry_1
_geom_angle_site_symmetry_3
_geom_angle_publ_flag
C104 C101 C102 116.60(15) . . ?
C104 C101 B105 124.39(15) . . ?
C102 C101 B105 110.47(14) . . ?
C104 C101 B104 121.21(15) . . ?
C102 C101 B104 110.23(14) . . ?
B105 C101 B104 62.51(12) . . ?
C104 C101 B106 119.62(15) . . ?
C102 C101 B106 60.73(11) . . ?
B105 C101 B106 62.22(12) . . ?
B104 C101 B106 113.24(15) . . ?
C104 C101 B103 114.11(15) . . ?
C102 C101 B103 61.14(12) . . ?
B105 C101 B103 113.54(15) . . ?
B104 C101 B103 61.93(12) . . ?
B106 C101 B103 112.99(15) . . ?
C103 C102 C101 118.83(16) . . ?
C103 C102 B111 119.86(16) . . ?
C101 C102 B111 111.04(15) . . ?
C103 C102 B107 120.95(16) . . ?
C101 C102 B107 110.99(15) . . ?
B111 C102 B107 62.66(13) . . ?
C103 C102 B106 116.56(16) . . ?
C101 C102 B106 61.18(11) . . ?
B111 C102 B106 62.40(12) . . ?
B107 C102 B106 113.99(15) . . ?
C103 C102 B103 118.59(16) . . ?
C101 C102 B103 61.06(11) . . ?
B111 C102 B103 113.68(15) . . ?
B107 C102 B103 62.22(13) . . ?
B106 C102 B103 113.30(14) . . ?
O101 C104 C105 112.30(15) . . ?
O101 C104 C101 108.46(15) . . ?
C105 C104 C101 112.60(15) . . ?
C110 C105 C106 119.55(18) . . ?
C110 C105 C104 119.42(17) . . ?
C106 C105 C104 121.04(17) . . ?
C107 C106 C105 120.13(19) . . ?
C106 C107 C108 120.1(2) . . ?
C109 C108 C107 119.90(19) . . ?
C108 C109 C110 120.12(19) . . ?
C109 C110 C105 120.14(19) . . ?
C101 B103 C102 57.80(11) . . ?
C101 B103 B108 105.75(15) . . ?
C102 B103 B108 105.11(15) . . ?
C101 B103 B104 58.89(11) . . ?
C102 B103 B104 105.18(15) . . ?
B108 B103 B104 60.39(12) . . ?
C101 B103 B107 105.35(15) . . ?
C102 B103 B107 58.44(12) . . ?
B108 B103 B107 60.18(13) . . ?
B104 B103 B107 108.29(16) . . ?
C101 B104 B109 105.03(15) . . ?
C101 B104 B103 59.18(11) . . ?
B109 B104 B103 107.86(16) . . ?
C101 B104 B105 58.33(11) . . ?
B109 B104 B105 60.35(12) . . ?
B103 B104 B105 107.86(15) . . ?
C101 B104 B108 105.36(15) . . ?
B109 B104 B108 60.47(13) . . ?
B103 B104 B108 59.60(12) . . ?
B105 B104 B108 108.69(16) . . ?
C101 B105 B106 59.36(11) . . ?
C101 B105 B110 105.30(15) . . ?
B106 B105 B110 59.37(12) . . ?
C101 B105 B104 59.16(12) . . ?
B106 B105 B104 108.22(15) . . ?
B110 B105 B104 107.78(15) . . ?
C101 B105 B109 104.98(15) . . ?
B106 B105 B109 107.33(15) . . ?
B110 B105 B109 60.02(12) . . ?
B104 B105 B109 59.47(12) . . ?
C102 B106 C101 58.09(11) . . ?
C102 B106 B110 105.41(15) . . ?
C101 B106 B110 105.38(15) . . ?
C102 B106 B105 105.33(15) . . ?
C101 B106 B105 58.42(11) . . ?
B110 B106 B105 60.41(12) . . ?
C102 B106 B111 58.54(12) . . ?
C101 B106 B111 105.49(15) . . ?
B110 B106 B111 60.47(13) . . ?
B105 B106 B111 108.61(16) . . ?
C102 B107 B108 105.37(15) . . ?
C102 B107 B112 104.83(16) . . ?
B108 B107 B112 60.39(13) . . ?
C102 B107 B103 59.34(12) . . ?
B108 B107 B103 59.61(13) . . ?
B112 B107 B103 107.82(16) . . ?
C102 B107 B111 58.52(12) . . ?
B108 B107 B111 108.17(16) . . ?
B112 B107 B111 59.77(13) . . ?
B103 B107 B111 107.96(15) . . ?
B103 B108 B107 60.22(13) . . ?
B103 B108 B104 60.02(12) . . ?
B107 B108 B104 108.03(15) . . ?
B103 B108 B109 107.31(15) . . ?
B107 B108 B109 107.52(16) . . ?
B104 B108 B109 59.35(12) . . ?
B103 B108 B112 107.85(16) . . ?
B107 B108 B112 59.82(13) . . ?
B104 B108 B112 107.52(16) . . ?
B109 B108 B112 59.85(13) . . ?
B104 B109 B110 108.20(15) . . ?
B104 B109 B105 60.18(12) . . ?
B110 B109 B105 59.82(12) . . ?
B104 B109 B112 108.40(16) . . ?
B110 B109 B112 60.38(13) . . ?
B105 B109 B112 108.31(16) . . ?
B104 B109 B108 60.18(13) . . ?
B110 B109 B108 108.42(16) . . ?
B105 B109 B108 108.33(15) . . ?
B112 B109 B108 60.13(13) . . ?
B106 B110 B105 60.22(12) . . ?
B106 B110 B111 60.21(12) . . ?
B105 B110 B111 108.25(15) . . ?
B106 B110 B109 108.11(16) . . ?
B105 B110 B109 60.16(12) . . ?
B111 B110 B109 107.52(16) . . ?
B106 B110 B112 107.93(16) . . ?
B105 B110 B112 108.19(16) . . ?
B111 B110 B112 59.51(13) . . ?
B109 B110 B112 59.90(13) . . ?
C102 B111 B112 105.33(16) . . ?
C102 B111 B106 59.06(12) . . ?
B112 B111 B106 108.11(16) . . ?
C102 B111 B107 58.82(12) . . ?
B112 B111 B107 60.11(13) . . ?
B106 B111 B107 108.12(16) . . ?
C102 B111 B110 104.92(15) . . ?
B112 B111 B110 60.62(13) . . ?
B106 B111 B110 59.32(12) . . ?
B107 B111 B110 108.37(16) . . ?
B111 B112 B107 60.12(13) . . ?
B111 B112 B109 107.65(16) . . ?
B107 B112 B109 107.63(16) . . ?
B111 B112 B108 107.96(16) . . ?
B107 B112 B108 59.79(13) . . ?
B109 B112 B108 60.02(13) . . ?
B111 B112 B110 59.87(13) . . ?
B107 B112 B110 107.77(16) . . ?
B109 B112 B110 59.71(13) . . ?
B108 B112 B110 107.80(16) . . ?
C204 C201 C202 116.47(15) . . ?
C204 C201 B204 124.43(16) . . ?
C202 C201 B204 110.08(15) . . ?
C204 C201 B206 113.91(15) . . ?
C202 C201 B206 61.58(12) . . ?
B204 C201 B206 113.97(15) . . ?
C204 C201 B205 121.33(16) . . ?
C202 C201 B205 110.64(15) . . ?
B204 C201 B205 62.68(12) . . ?
B206 C201 B205 62.27(13) . . ?
C204 C201 B203 119.14(16) . . ?
C202 C201 B203 60.41(12) . . ?
B204 C201 B203 62.06(12) . . ?
B206 C201 B203 113.40(15) . . ?
B205 C201 B203 113.50(15) . . ?
C203 C202 C201 119.07(16) . . ?
C203 C202 B207 120.43(17) . . ?
C201 C202 B207 111.20(15) . . ?
C203 C202 B211 120.48(17) . . ?
C201 C202 B211 110.12(16) . . ?
B207 C202 B211 63.01(14) . . ?
C203 C202 B203 117.23(17) . . ?
C201 C202 B203 61.66(12) . . ?
B207 C202 B203 62.62(13) . . ?
B211 C202 B203 114.39(16) . . ?
C203 C202 B206 117.67(17) . . ?
C201 C202 B206 60.22(12) . . ?
B207 C202 B206 113.80(16) . . ?
B211 C202 B206 61.97(13) . . ?
B203 C202 B206 113.30(15) . . ?
O202 C204 C205 112.14(15) . . ?
O202 C204 C201 108.61(15) . . ?
C205 C204 C201 112.56(15) . . ?
C210 C205 C206 118.93(19) . . ?
C210 C205 C204 120.06(18) . . ?
C206 C205 C204 121.01(18) . . ?
C207 C206 C205 120.6(2) . . ?
C206 C207 C208 120.1(2) . . ?
C207 C208 C209 119.7(2) . . ?
C208 C209 C210 120.2(2) . . ?
C209 C210 C205 120.36(19) . . ?
B206 B201 B205 60.14(13) . . ?
B206 B201 B211 60.06(14) . . ?
B205 B201 B211 108.09(17) . . ?
B206 B201 B209 107.69(16) . . ?
B205 B201 B209 59.69(13) . . ?
B211 B201 B209 107.69(17) . . ?
B206 B201 B212 107.82(17) . . ?
B205 B201 B212 107.48(17) . . ?
B211 B201 B212 60.02(14) . . ?
B209 B201 B212 59.58(14) . . ?
C202 B203 C201 57.92(11) . . ?
C202 B203 B208 104.92(16) . . ?
C201 B203 B208 104.80(16) . . ?
C202 B203 B204 104.77(15) . . ?
C201 B203 B204 57.92(12) . . ?
B208 B203 B204 60.45(13) . . ?
C202 B203 B207 58.10(12) . . ?
C201 B203 B207 104.66(16) . . ?
B208 B203 B207 60.24(13) . . ?
B204 B203 B207 108.06(17) . . ?
C201 B204 B203 60.01(12) . . ?
C201 B204 B205 59.08(12) . . ?
B203 B204 B205 108.92(16) . . ?
C201 B204 B208 105.70(15) . . ?
B203 B204 B208 59.53(13) . . ?
B205 B204 B208 107.94(16) . . ?
C201 B204 B209 104.89(15) . . ?
B203 B204 B209 107.76(16) . . ?
B205 B204 B209 59.34(13) . . ?
B208 B204 B209 60.11(13) . . ?
C201 B205 B209 105.29(16) . . ?
C201 B205 B201 105.18(16) . . ?
B209 B205 B201 60.41(14) . . ?
C201 B205 B206 58.68(12) . . ?
B209 B205 B206 108.00(17) . . ?
B201 B205 B206 59.81(13) . . ?
C201 B205 B204 58.24(12) . . ?
B209 B205 B204 60.69(13) . . ?
B201 B205 B204 108.68(17) . . ?
B206 B205 B204 107.39(16) . . ?
C201 B206 C202 58.20(11) . . ?
C201 B206 B201 105.66(16) . . ?
C202 B206 B201 104.91(16) . . ?
C201 B206 B211 105.49(16) . . ?
C202 B206 B211 58.23(13) . . ?
B201 B206 B211 60.10(14) . . ?
C201 B206 B205 59.06(12) . . ?
C202 B206 B205 105.45(15) . . ?
B201 B206 B205 60.05(13) . . ?
B211 B206 B205 108.06(17) . . ?
C202 B207 B212 105.44(17) . . ?
C202 B207 B203 59.28(12) . . ?
B212 B207 B203 108.15(17) . . ?
C202 B207 B208 105.34(16) . . ?
B212 B207 B208 60.37(14) . . ?
B203 B207 B208 59.61(13) . . ?
C202 B207 B211 58.70(13) . . ?
B212 B207 B211 60.21(14) . . ?
B203 B207 B211 108.16(16) . . ?
B208 B207 B211 108.33(17) . . ?
B203 B208 B207 60.15(13) . . ?
B203 B208 B204 60.02(13) . . ?
B207 B208 B204 107.65(16) . . ?
B203 B208 B212 107.98(16) . . ?
B207 B208 B212 59.62(14) . . ?
B204 B208 B212 107.59(16) . . ?
B203 B208 B209 108.21(16) . . ?
B207 B208 B209 107.24(17) . . ?
B204 B208 B209 60.19(13) . . ?
B212 B208 B209 59.47(14) . . ?
B205 B209 B212 108.33(17) . . ?
B205 B209 B201 59.90(13) . . ?
B212 B209 B201 60.43(14) . . ?
B205 B209 B208 108.12(16) . . ?
B212 B209 B208 60.10(14) . . ?
B201 B209 B208 108.38(17) . . ?
B205 B209 B204 59.98(12) . . ?
B212 B209 B204 107.70(16) . . ?
B201 B209 B204 107.71(16) . . ?
B208 B209 B204 59.70(13) . . ?
C202 B211 B206 59.80(13) . . ?
C202 B211 B201 105.93(17) . . ?
B206 B211 B201 59.84(14) . . ?
C202 B211 B207 58.29(13) . . ?
B206 B211 B207 108.19(17) . . ?
B201 B211 B207 108.35(17) . . ?
C202 B211 B212 104.70(17) . . ?
B206 B211 B212 107.98(17) . . ?
B201 B211 B212 60.45(14) . . ?
B207 B211 B212 59.68(14) . . ?
B207 B212 B209 108.32(17) . . ?
B207 B212 B211 60.11(14) . . ?
B209 B212 B211 107.63(17) . . ?
B207 B212 B208 60.01(14) . . ?
B209 B212 B208 60.43(14) . . ?
B211 B212 B208 107.96(17) . . ?
B207 B212 B201 107.96(17) . . ?
B209 B212 B201 59.99(14) . . ?
B211 B212 B201 59.53(14) . . ?
B208 B212 B201 108.30(17) . . ?

loop_
_geom_bond_atom_site_label_1
_geom_bond_atom_site_label_2
_geom_bond_distance
_geom_bond_site_symmetry_2
_geom_bond_publ_flag
O101 C104 1.426(2) . ?
C101 C104 1.546(3) . ?
C101 C102 1.671(2) . ?
C101 B105 1.707(3) . ?
C101 B104 1.723(3) . ?
C101 B106 1.725(3) . ?
C101 B103 1.728(3) . ?
C102 C103 1.514(3) . ?
C102 B111 1.708(3) . ?
C102 B107 1.713(3) . ?
C102 B106 1.717(3) . ?
C102 B103 1.729(3) . ?
C104 C105 1.515(3) . ?
C105 C110 1.390(3) . ?
C105 C106 1.391(3) . ?
C106 C107 1.383(3) . ?
C107 C108 1.388(3) . ?
C108 C109 1.383(3) . ?
C109 C110 1.386(3) . ?
B103 B108 1.768(3) . ?
B103 B104 1.775(3) . ?
B103 B107 1.779(3) . ?
B104 B109 1.767(3) . ?
B104 B105 1.780(3) . ?
B104 B108 1.782(3) . ?
B105 B106 1.773(3) . ?
B105 B110 1.777(3) . ?
B105 B109 1.783(3) . ?
B106 B110 1.758(3) . ?
B106 B111 1.774(3) . ?
B107 B108 1.778(3) . ?
B107 B112 1.779(3) . ?
B107 B111 1.779(3) . ?
B108 B109 1.787(3) . ?
B108 B112 1.789(3) . ?
B109 B110 1.780(3) . ?
B109 B112 1.784(3) . ?
B110 B111 1.779(3) . ?
B110 B112 1.792(3) . ?
B111 B112 1.772(3) . ?
O202 C204 1.430(2) . ?
C201 C204 1.543(3) . ?
C201 C202 1.677(3) . ?
C201 B204 1.704(3) . ?
C201 B206 1.713(3) . ?
C201 B205 1.720(3) . ?
C201 B203 1.742(3) . ?
C202 C203 1.514(3) . ?
C202 B207 1.700(3) . ?
C202 B211 1.707(3) . ?
C202 B203 1.721(3) . ?
C202 B206 1.736(3) . ?
C204 C205 1.519(3) . ?
C205 C210 1.389(3) . ?
C205 C206 1.394(3) . ?
C206 C207 1.381(3) . ?
C207 C208 1.385(3) . ?
C208 C209 1.385(3) . ?
C209 C210 1.386(3) . ?
B201 B206 1.769(3) . ?
B201 B205 1.773(3) . ?
B201 B211 1.774(4) . ?
B201 B209 1.782(3) . ?
B201 B212 1.790(4) . ?
B203 B208 1.768(3) . ?
B203 B204 1.777(3) . ?
B203 B207 1.778(3) . ?
B204 B205 1.781(3) . ?
B204 B208 1.785(3) . ?
B204 B209 1.794(3) . ?
B205 B209 1.769(3) . ?
B205 B206 1.775(3) . ?
B206 B211 1.773(3) . ?
B207 B212 1.773(3) . ?
B207 B208 1.780(3) . ?
B207 B211 1.781(4) . ?
B208 B212 1.786(4) . ?
B208 B209 1.792(3) . ?
B209 B212 1.775(3) . ?
B211 B212 1.783(3) . ?

loop_
_geom_hbond_atom_site_label_D
_geom_hbond_atom_site_label_H
_geom_hbond_atom_site_label_A
_geom_hbond_distance_DH
_geom_hbond_distance_HA
_geom_hbond_distance_DA
_geom_hbond_angle_DHA
_geom_hbond_site_symmetry_A
O101 H101 O202 0.84 1.99 2.8066(19) 164.8 .
O202 H202 O101 0.84 1.99 2.8255(19) 172.8 2_776
